data_4025507
loop_
_publ_author_name
'Joanna M. Swarbrick'
'Piers R. J. Gaffney'

_publ_section_title
;
 Synthesis of 4-C-Alkyl Inositol 1,4,5-Trisphosphates and
 1,3,4,5-Tetrakisphosphates
;
_journal_name_full 'Journal of Organic Chemistry'
_journal_page_first 4376
_journal_page_last 4386
_journal_paper_doi 10.1021/jo100414e
_journal_volume 75
_journal_year 2010
_chemical_formula_moiety 'C20 H30 O4'
_chemical_formula_sum 'C20 H30 O4'
_chemical_formula_weight 334.44
_chemical_name_systematic
; 
 ? 
;
_space_group_IT_number 14
_symmetry_cell_setting monoclinic
_symmetry_space_group_name_Hall '-P 2ybc'
_symmetry_space_group_name_H-M 'P 1 21/c 1'
_atom_sites_solution_hydrogens geom
_atom_sites_solution_primary direct
_atom_sites_solution_secondary difmap
_audit_creation_method SHELXL-97
_cell_angle_alpha 90
_cell_angle_beta 101.251(3)
_cell_angle_gamma 90
_cell_formula_units_Z 8
_cell_length_a 14.5758(3)
_cell_length_b 9.37699(17)
_cell_length_c 28.4197(9)
_cell_measurement_reflns_used 9490
_cell_measurement_temperature 173(2)
_cell_measurement_theta_max 71.2181
_cell_measurement_theta_min 3.0873
_cell_volume 3809.67(16)
_computing_cell_refinement 'CrysAlis RED, Oxford Diffraction Ltd'
_computing_data_collection 'CrysAlis CCD, Oxford Diffraction Ltd'
_computing_data_reduction 'CrysAlis RED, Oxford Diffraction Ltd'
_computing_molecular_graphics 'Bruker SHELXTL'
_computing_publication_material 'Bruker SHELXTL'
_computing_structure_refinement 'SHELXL-97 (Sheldrick, 1997)'
_computing_structure_solution 'SHELXS-97 (Sheldrick, 1990)'
_diffrn_ambient_temperature 173(2)
_diffrn_detector_area_resol_mean 8.2556
_diffrn_measured_fraction_theta_full 0.986
_diffrn_measured_fraction_theta_max 0.964
_diffrn_measurement_device_type 'OD Xcalibur PX Ultra'
_diffrn_measurement_method 'omega scans'
_diffrn_radiation_monochromator graphite
_diffrn_radiation_source 'Enhance Ultra (Cu) X-ray Source'
_diffrn_radiation_type CuK\a
_diffrn_radiation_wavelength 1.54184
_diffrn_reflns_av_R_equivalents 0.0000
_diffrn_reflns_av_sigmaI/netI 0.1614
_diffrn_reflns_limit_h_max 17
_diffrn_reflns_limit_h_min -16
_diffrn_reflns_limit_k_max 11
_diffrn_reflns_limit_k_min -11
_diffrn_reflns_limit_l_max 35
_diffrn_reflns_limit_l_min -35
_diffrn_reflns_number 51329
_diffrn_reflns_theta_full 72.00
_diffrn_reflns_theta_max 73.27
_diffrn_reflns_theta_min 3.09
_diffrn_standards_number 0
_exptl_absorpt_coefficient_mu 0.637
_exptl_absorpt_correction_T_max 1.00000
_exptl_absorpt_correction_T_min 0.91070
_exptl_absorpt_correction_type multi-scan
_exptl_absorpt_process_details
;
CrysAlis RED, Oxford Diffraction Ltd.,
Version 1.171.32.5 (release 08-05-2007 CrysAlis171 .NET)
(compiled May  8 2007,13:10:02)
Empirical absorption correction using spherical harmonics,
implemented in SCALE3 ABSPACK scaling algorithm.
;
_exptl_crystal_colour Colourless
_exptl_crystal_density_diffrn 1.166
_exptl_crystal_density_method 'not measured'
_exptl_crystal_description 'platy needles'
_exptl_crystal_F_000 1456
_exptl_crystal_size_max 0.31
_exptl_crystal_size_mid 0.24
_exptl_crystal_size_min 0.01
_refine_diff_density_max 0.738
_refine_diff_density_min -0.694
_refine_diff_density_rms 0.128
_refine_ls_extinction_method none
_refine_ls_goodness_of_fit_ref 1.022
_refine_ls_hydrogen_treatment constr
_refine_ls_matrix_type full
_refine_ls_number_parameters 448
_refine_ls_number_reflns 51329
_refine_ls_number_restraints 0
_refine_ls_restrained_S_all 1.022
_refine_ls_R_factor_all 0.1869
_refine_ls_R_factor_gt 0.1157
_refine_ls_shift/su_max 0.001
_refine_ls_shift/su_mean 0.000
_refine_ls_structure_factor_coef Fsqd
_refine_ls_weighting_details 'calc w=1/[\s^2^(Fo^2^)+(0.1824P)^2^+0.0000P] where P=(Fo^2^+2Fc^2^)/3'
_refine_ls_weighting_scheme calc
_refine_ls_wR_factor_gt 0.3357
_refine_ls_wR_factor_ref 0.3561
_reflns_number_gt 22052
_reflns_number_total 51329
_reflns_threshold_expression >2sigma(I)
_cod_data_source_file jo100414e_si_002.cif
_cod_data_source_block Compound_12a
_cod_depositor_comments
;
The following automatic conversions were performed:

'_symmetry_cell_setting' value 'Monoclinic' changed to 'monoclinic'
according to the built-in table from CIF Core dictionary named
'cif_core.dic' version 2.4.1 from 2010-06-29.

Automatic conversion script
Id: cif_fix_values 1646 2011-03-28 12:23:43Z adriana 
;
_cod_database_code 4025507

loop_
_symmetry_equiv_pos_as_xyz
'x, y, z'
'-x, y+1/2, -z+1/2'
'-x, -y, -z'
'x, -y-1/2, z-1/2'

loop_
_atom_site_label
_atom_site_type_symbol
_atom_site_fract_x
_atom_site_fract_y
_atom_site_fract_z
_atom_site_U_iso_or_equiv
_atom_site_adp_type
_atom_site_occupancy
_atom_site_symmetry_multiplicity
_atom_site_calc_flag
_atom_site_refinement_flags
_atom_site_disorder_assembly
_atom_site_disorder_group
C1 C 0.67608(18) 0.3795(3) 0.15927(10) 0.0240(6) Uani 1 1 d . . .
H1A H 0.6844 0.4835 0.1535 0.029 Uiso 1 1 calc R . .
C2 C 0.69897(18) 0.3528(2) 0.21296(11) 0.0227(7) Uani 1 1 d . . .
H2A H 0.7598 0.3995 0.2271 0.027 Uiso 1 1 calc R . .
C3 C 0.62083(18) 0.4100(2) 0.23836(10) 0.0216(7) Uani 1 1 d . . .
C4 C 0.52889(18) 0.3328(2) 0.21525(11) 0.0249(7) Uani 1 1 d . . .
H4A H 0.4762 0.3891 0.2238 0.030 Uiso 1 1 calc R . .
C5 C 0.51102(19) 0.3227(2) 0.16226(11) 0.0273(7) Uani 1 1 d . . .
H5A H 0.4487 0.3050 0.1459 0.033 Uiso 1 1 calc R . .
C6 C 0.57932(19) 0.3375(2) 0.13511(10) 0.0241(6) Uani 1 1 d . . .
O7 O 0.74034(12) 0.30043(18) 0.13620(7) 0.0279(5) Uani 1 1 d . . .
C8 C 0.8320(2) 0.3597(3) 0.14360(13) 0.0371(8) Uani 1 1 d . . .
H8A H 0.8670 0.3338 0.1759 0.045 Uiso 1 1 calc R . .
H8B H 0.8281 0.4650 0.1415 0.045 Uiso 1 1 calc R . .
C9 C 0.88141(19) 0.3030(3) 0.10606(11) 0.0317(7) Uani 1 1 d . . .
C10 C 0.8636(2) 0.3539(4) 0.05958(13) 0.0444(9) Uani 1 1 d . . .
H10A H 0.8185 0.4270 0.0505 0.053 Uiso 1 1 calc R . .
C11 C 0.9122(3) 0.2977(4) 0.02587(14) 0.0584(10) Uani 1 1 d . . .
H11A H 0.9010 0.3342 -0.0059 0.070 Uiso 1 1 calc R . .
C12 C 0.9764(3) 0.1893(4) 0.03873(15) 0.0581(11) Uani 1 1 d . . .
H12A H 1.0102 0.1526 0.0160 0.070 Uiso 1 1 calc R . .
C13 C 0.9908(2) 0.1360(4) 0.08341(13) 0.0493(9) Uani 1 1 d . . .
H13A H 1.0336 0.0593 0.0916 0.059 Uiso 1 1 calc R . .
C14 C 0.9450(2) 0.1900(3) 0.11794(12) 0.0382(8) Uani 1 1 d . . .
H14A H 0.9564 0.1509 0.1494 0.046 Uiso 1 1 calc R . .
O15 O 0.70461(13) 0.20304(16) 0.22354(8) 0.0290(5) Uani 1 1 d . . .
H15 H 0.7649 0.1779 0.2333 0.044 Uiso 1 1 calc R . .
O16 O 0.60852(13) 0.55749(16) 0.22282(7) 0.0241(4) Uani 1 1 d . . .
H16 H 0.6648 0.5996 0.2258 0.036 Uiso 1 1 calc R . .
C17 C 0.6427(2) 0.4010(3) 0.29208(11) 0.0294(7) Uani 1 1 d . . .
H17A H 0.6517 0.2991 0.3010 0.035 Uiso 1 1 calc R . .
H17B H 0.5871 0.4346 0.3040 0.035 Uiso 1 1 calc R . .
C18 C 0.7267(2) 0.4823(3) 0.31863(11) 0.0293(7) Uani 1 1 d . . .
H18A H 0.7356 0.5686 0.2994 0.035 Uiso 1 1 calc R . .
C19 C 0.8182(2) 0.3947(4) 0.32695(14) 0.0563(11) Uani 1 1 d . . .
H19A H 0.8305 0.3617 0.2960 0.084 Uiso 1 1 calc R . .
H19B H 0.8120 0.3122 0.3473 0.084 Uiso 1 1 calc R . .
H19C H 0.8703 0.4546 0.3428 0.084 Uiso 1 1 calc R . .
C20 C 0.7091(2) 0.5319(3) 0.36783(12) 0.0471(9) Uani 1 1 d . . .
H20A H 0.6516 0.5887 0.3633 0.071 Uiso 1 1 calc R . .
H20B H 0.7620 0.5900 0.3838 0.071 Uiso 1 1 calc R . .
H20C H 0.7025 0.4484 0.3877 0.071 Uiso 1 1 calc R . .
O21 O 0.52563(14) 0.19202(18) 0.23622(8) 0.0337(5) Uani 1 1 d . . .
H21 H 0.4657 0.1668 0.2351 0.051 Uiso 1 1 calc R . .
C22 C 0.5587(2) 0.3252(3) 0.08111(12) 0.0336(7) Uani 1 1 d . . .
H22A H 0.5976 0.2444 0.0729 0.040 Uiso 1 1 calc R . .
C23 C 0.4570(2) 0.2899(3) 0.05869(12) 0.0421(8) Uani 1 1 d . . .
H23A H 0.4380 0.2030 0.0734 0.063 Uiso 1 1 calc R . .
H23B H 0.4514 0.2750 0.0241 0.063 Uiso 1 1 calc R . .
H23C H 0.4166 0.3692 0.0642 0.063 Uiso 1 1 calc R . .
C24 C 0.5909(2) 0.4588(3) 0.05800(11) 0.0363(7) Uani 1 1 d . . .
H24A H 0.6554 0.4815 0.0734 0.054 Uiso 1 1 calc R . .
H24B H 0.5500 0.5389 0.0621 0.054 Uiso 1 1 calc R . .
H24C H 0.5878 0.4415 0.0237 0.054 Uiso 1 1 calc R . .
C1' C 0.24717(18) 0.3758(2) 0.33888(11) 0.0240(7) Uani 1 1 d . . .
H1'A H 0.2574 0.4801 0.3452 0.029 Uiso 1 1 calc R . .
C2' C 0.22668(19) 0.3534(2) 0.28583(11) 0.0245(7) Uani 1 1 d . . .
H2'A H 0.2762 0.4007 0.2714 0.029 Uiso 1 1 calc R . .
C3' C 0.13050(19) 0.4087(2) 0.26125(11) 0.0263(7) Uani 1 1 d . . .
C4' C 0.05674(19) 0.3306(2) 0.28474(11) 0.0288(7) Uani 1 1 d . . .
H4'A H -0.0018 0.3889 0.2781 0.035 Uiso 1 1 calc R . .
C5' C 0.08369(19) 0.3126(3) 0.33831(11) 0.0307(7) Uani 1 1 d . . .
H5'A H 0.0354 0.2896 0.3552 0.037 Uiso 1 1 calc R . .
C6' C 0.16925(19) 0.3264(2) 0.36359(11) 0.0254(6) Uani 1 1 d . . .
O7' O 0.33037(13) 0.30143(18) 0.36075(7) 0.0298(5) Uani 1 1 d . . .
C8' C 0.4147(2) 0.3631(3) 0.34980(12) 0.0380(8) Uani 1 1 d . . .
H8'A H 0.4088 0.4683 0.3479 0.046 Uiso 1 1 calc R . .
H8'B H 0.4247 0.3276 0.3184 0.046 Uiso 1 1 calc R . .
C9' C 0.4964(2) 0.3225(3) 0.38848(11) 0.0303(7) Uani 1 1 d . . .
C10' C 0.5117(2) 0.3986(4) 0.43045(13) 0.0476(9) Uani 1 1 d . . .
H10B H 0.4703 0.4731 0.4352 0.057 Uiso 1 1 calc R . .
C11' C 0.5886(3) 0.3656(4) 0.46605(13) 0.0596(11) Uani 1 1 d . . .
H11B H 0.6015 0.4197 0.4948 0.072 Uiso 1 1 calc R . .
C12' C 0.6467(3) 0.2527(5) 0.45927(15) 0.0663(13) Uani 1 1 d . . .
H12B H 0.6987 0.2291 0.4838 0.080 Uiso 1 1 calc R . .
C13' C 0.6298(2) 0.1762(4) 0.41813(15) 0.0489(10) Uani 1 1 d . . .
H13B H 0.6698 0.0994 0.4137 0.059 Uiso 1 1 calc R . .
C14' C 0.5537(2) 0.2105(3) 0.38234(12) 0.0360(7) Uani 1 1 d . . .
H14B H 0.5411 0.1564 0.3535 0.043 Uiso 1 1 calc R . .
O15' O 0.22475(13) 0.20209(17) 0.27504(7) 0.0286(5) Uani 1 1 d . . .
H15' H 0.2001 0.1886 0.2438 0.043 Uiso 1 1 calc R . .
O16' O 0.13018(13) 0.55682(16) 0.27711(7) 0.0259(5) Uani 1 1 d . . .
H16' H 0.0812 0.6029 0.2594 0.039 Uiso 1 1 calc R . .
C17' C 0.10810(19) 0.3966(3) 0.20709(11) 0.0281(7) Uani 1 1 d . . .
H17C H 0.0420 0.4248 0.1959 0.034 Uiso 1 1 calc R . .
H17D H 0.1135 0.2950 0.1985 0.034 Uiso 1 1 calc R . .
C18' C 0.1688(2) 0.4852(3) 0.17914(11) 0.0321(7) Uani 1 1 d . . .
H18B H 0.1860 0.5768 0.1967 0.039 Uiso 1 1 calc R . .
C19' C 0.2568(3) 0.4103(5) 0.17349(17) 0.0902(18) Uani 1 1 d . . .
H19D H 0.2936 0.4729 0.1567 0.135 Uiso 1 1 calc R . .
H19E H 0.2409 0.3227 0.1549 0.135 Uiso 1 1 calc R . .
H19F H 0.2934 0.3863 0.2052 0.135 Uiso 1 1 calc R . .
C20' C 0.1126(2) 0.5195(4) 0.12943(12) 0.0522(10) Uani 1 1 d . . .
H20D H 0.1504 0.5785 0.1120 0.078 Uiso 1 1 calc R . .
H20E H 0.0557 0.5714 0.1325 0.078 Uiso 1 1 calc R . .
H20F H 0.0955 0.4306 0.1117 0.078 Uiso 1 1 calc R . .
O21' O 0.03433(14) 0.19090(18) 0.26262(8) 0.0357(5) Uani 1 1 d . . .
H21' H 0.0871 0.1392 0.2651 0.054 Uiso 1 1 calc R . .
C22' C 0.1951(2) 0.2997(3) 0.41679(11) 0.0354(7) Uani 1 1 d . . .
H22B H 0.2435 0.2227 0.4215 0.043 Uiso 1 1 calc R . .
C23' C 0.1147(2) 0.2464(4) 0.43919(14) 0.0487(9) Uani 1 1 d . . .
H23D H 0.1372 0.2298 0.4736 0.073 Uiso 1 1 calc R . .
H23E H 0.0904 0.1571 0.4237 0.073 Uiso 1 1 calc R . .
H23F H 0.0648 0.3181 0.4347 0.073 Uiso 1 1 calc R . .
C24' C 0.2410(2) 0.4318(4) 0.44422(13) 0.0492(9) Uani 1 1 d . . .
H24D H 0.2946 0.4621 0.4306 0.074 Uiso 1 1 calc R . .
H24E H 0.2622 0.4075 0.4781 0.074 Uiso 1 1 calc R . .
H24F H 0.1952 0.5094 0.4413 0.074 Uiso 1 1 calc R . .

loop_
_atom_site_aniso_label
_atom_site_aniso_U_11
_atom_site_aniso_U_22
_atom_site_aniso_U_33
_atom_site_aniso_U_23
_atom_site_aniso_U_13
_atom_site_aniso_U_12
C1 0.0186(16) 0.0155(12) 0.0411(19) -0.0034(11) 0.0138(13) 0.0051(10)
C2 0.0118(15) 0.0069(11) 0.051(2) -0.0021(11) 0.0109(13) 0.0006(9)
C3 0.0120(14) 0.0146(11) 0.042(2) -0.0007(11) 0.0149(12) 0.0005(10)
C4 0.0154(14) 0.0115(11) 0.052(2) 0.0044(11) 0.0158(13) -0.0010(10)
C5 0.0157(14) 0.0116(11) 0.054(2) -0.0044(12) 0.0069(13) -0.0023(10)
C6 0.0241(15) 0.0122(11) 0.0371(18) 0.0041(11) 0.0087(13) 0.0041(10)
O7 0.0162(10) 0.0245(9) 0.0465(13) -0.0099(9) 0.0147(9) -0.0042(8)
C8 0.0175(16) 0.0355(15) 0.062(2) -0.0105(15) 0.0168(15) -0.0085(12)
C9 0.0120(14) 0.0424(16) 0.043(2) -0.0079(14) 0.0112(13) -0.0062(13)
C10 0.030(2) 0.0514(19) 0.053(2) 0.0044(16) 0.0106(17) 0.0052(15)
C11 0.060(3) 0.075(3) 0.042(2) 0.006(2) 0.0163(19) -0.003(2)
C12 0.040(2) 0.073(3) 0.070(3) -0.018(2) 0.033(2) 0.000(2)
C13 0.038(2) 0.064(2) 0.050(2) -0.0142(18) 0.0175(17) 0.0160(17)
C14 0.0318(18) 0.0365(15) 0.050(2) 0.0009(15) 0.0160(15) -0.0039(14)
O15 0.0213(11) 0.0117(8) 0.0549(14) 0.0065(8) 0.0096(10) 0.0052(7)
O16 0.0178(10) 0.0095(8) 0.0462(13) 0.0022(8) 0.0092(9) -0.0023(7)
C17 0.0177(16) 0.0234(12) 0.051(2) 0.0033(13) 0.0167(14) 0.0019(11)
C18 0.0294(18) 0.0199(13) 0.0398(19) 0.0016(12) 0.0100(14) 0.0001(11)
C19 0.037(2) 0.070(2) 0.059(3) -0.027(2) 0.0006(19) 0.0094(18)
C20 0.047(2) 0.0422(18) 0.052(2) 0.0002(16) 0.0094(18) 0.0003(16)
O21 0.0286(12) 0.0174(9) 0.0583(15) 0.0050(9) 0.0165(10) -0.0095(8)
C22 0.0324(18) 0.0212(13) 0.049(2) -0.0029(13) 0.0136(15) 0.0038(12)
C23 0.0305(19) 0.0530(19) 0.039(2) -0.0117(16) -0.0030(15) -0.0018(15)
C24 0.0282(18) 0.0453(17) 0.038(2) 0.0075(14) 0.0120(14) 0.0023(14)
C1' 0.0138(15) 0.0130(11) 0.046(2) 0.0029(11) 0.0088(13) 0.0022(9)
C2' 0.0180(16) 0.0075(11) 0.049(2) -0.0005(11) 0.0095(13) -0.0003(10)
C3' 0.0166(15) 0.0065(10) 0.058(2) -0.0012(11) 0.0117(14) -0.0018(10)
C4' 0.0142(14) 0.0119(12) 0.061(2) -0.0080(12) 0.0095(13) -0.0032(10)
C5' 0.0165(15) 0.0258(13) 0.054(2) -0.0059(13) 0.0180(14) -0.0021(11)
C6' 0.0207(15) 0.0131(12) 0.046(2) -0.0008(11) 0.0149(13) -0.0023(10)
O7' 0.0158(10) 0.0250(9) 0.0478(13) 0.0073(9) 0.0041(9) 0.0049(8)
C8' 0.0224(17) 0.0323(15) 0.058(2) 0.0104(14) 0.0045(15) -0.0047(13)
C9' 0.0193(15) 0.0301(14) 0.042(2) 0.0020(13) 0.0067(13) -0.0041(12)
C10' 0.0258(19) 0.062(2) 0.055(3) -0.0099(18) 0.0078(17) -0.0133(16)
C11' 0.055(3) 0.086(3) 0.036(2) -0.0113(19) 0.0040(19) -0.018(2)
C12' 0.0216(19) 0.122(4) 0.052(3) 0.042(3) -0.0001(18) -0.005(2)
C13' 0.0264(19) 0.0459(19) 0.077(3) 0.0261(19) 0.0168(18) 0.0134(15)
C14' 0.0288(18) 0.0261(14) 0.053(2) 0.0022(13) 0.0085(15) -0.0035(12)
O15' 0.0248(11) 0.0133(8) 0.0480(14) -0.0092(8) 0.0076(9) -0.0041(8)
O16' 0.0163(10) 0.0099(8) 0.0508(14) -0.0024(8) 0.0049(9) 0.0034(7)
C17' 0.0184(16) 0.0217(12) 0.044(2) 0.0002(12) 0.0057(13) -0.0026(11)
C18' 0.0327(18) 0.0262(14) 0.0382(19) 0.0021(12) 0.0083(14) -0.0107(12)
C19' 0.043(3) 0.136(4) 0.104(4) 0.067(3) 0.043(3) 0.041(3)
C20' 0.043(2) 0.070(2) 0.044(2) 0.0094(18) 0.0100(18) 0.0111(18)
O21' 0.0263(11) 0.0153(9) 0.0634(16) -0.0061(9) 0.0037(10) -0.0084(8)
C22' 0.0287(17) 0.0365(16) 0.043(2) -0.0054(14) 0.0125(14) -0.0014(13)
C23' 0.037(2) 0.057(2) 0.057(2) 0.0173(17) 0.0206(18) 0.0055(16)
C24' 0.046(2) 0.054(2) 0.045(2) -0.0094(16) 0.0026(17) -0.0026(17)

loop_
_atom_type_symbol
_atom_type_description
_atom_type_scat_dispersion_real
_atom_type_scat_dispersion_imag
_atom_type_scat_source
C C 0.0181 0.0091 'International Tables Vol C Tables 4.2.6.8 and 6.1.1.4'
H H 0.0000 0.0000 'International Tables Vol C Tables 4.2.6.8 and 6.1.1.4'
O O 0.0492 0.0322 'International Tables Vol C Tables 4.2.6.8 and 6.1.1.4'

loop_
_geom_angle_atom_site_label_1
_geom_angle_atom_site_label_2
_geom_angle_atom_site_label_3
_geom_angle
_geom_angle_site_symmetry_1
_geom_angle_site_symmetry_3
_geom_angle_publ_flag
O7 C1 C6 107.0(2) . . ?
O7 C1 C2 109.6(2) . . ?
C6 C1 C2 114.9(2) . . ?
O15 C2 C1 111.4(2) . . ?
O15 C2 C3 104.9(2) . . ?
C1 C2 C3 111.8(2) . . ?
O16 C3 C17 110.6(2) . . ?
O16 C3 C4 105.7(2) . . ?
C17 C3 C4 113.5(2) . . ?
O16 C3 C2 104.2(2) . . ?
C17 C3 C2 115.0(2) . . ?
C4 C3 C2 107.0(2) . . ?
O21 C4 C5 110.2(2) . . ?
O21 C4 C3 110.2(2) . . ?
C5 C4 C3 115.2(2) . . ?
C6 C5 C4 124.0(3) . . ?
C5 C6 C1 119.2(3) . . ?
C5 C6 C22 122.6(3) . . ?
C1 C6 C22 118.0(2) . . ?
C8 O7 C1 113.83(19) . . ?
O7 C8 C9 108.9(2) . . ?
C10 C9 C14 118.9(3) . . ?
C10 C9 C8 122.2(3) . . ?
C14 C9 C8 118.9(3) . . ?
C9 C10 C11 119.9(3) . . ?
C12 C11 C10 120.2(4) . . ?
C13 C12 C11 119.8(3) . . ?
C12 C13 C14 121.7(3) . . ?
C13 C14 C9 119.5(3) . . ?
C3 C17 C18 118.1(2) . . ?
C17 C18 C20 110.1(3) . . ?
C17 C18 C19 113.5(2) . . ?
C20 C18 C19 108.2(3) . . ?
C6 C22 C24 110.9(2) . . ?
C6 C22 C23 115.1(3) . . ?
C24 C22 C23 110.5(3) . . ?
O7' C1' C2' 110.8(2) . . ?
O7' C1' C6' 107.3(2) . . ?
C2' C1' C6' 113.8(2) . . ?
O15' C2' C1' 110.0(2) . . ?
O15' C2' C3' 104.9(2) . . ?
C1' C2' C3' 113.5(2) . . ?
O16' C3' C17' 111.9(2) . . ?
O16' C3' C2' 103.8(2) . . ?
C17' C3' C2' 115.8(2) . . ?
O16' C3' C4' 105.7(2) . . ?
C17' C3' C4' 111.8(2) . . ?
C2' C3' C4' 107.0(2) . . ?
O21' C4' C5' 109.1(2) . . ?
O21' C4' C3' 110.6(2) . . ?
C5' C4' C3' 114.9(2) . . ?
C6' C5' C4' 124.9(3) . . ?
C5' C6' C22' 123.7(3) . . ?
C5' C6' C1' 119.4(3) . . ?
C22' C6' C1' 116.9(2) . . ?
C1' O7' C8' 113.28(19) . . ?
O7' C8' C9' 109.0(2) . . ?
C10' C9' C14' 120.6(3) . . ?
C10' C9' C8' 118.4(3) . . ?
C14' C9' C8' 121.0(3) . . ?
C9' C10' C11' 119.3(3) . . ?
C10' C11' C12' 119.6(4) . . ?
C13' C12' C11' 120.7(3) . . ?
C12' C13' C14' 119.6(3) . . ?
C9' C14' C13' 120.2(3) . . ?
C3' C17' C18' 116.8(2) . . ?
C19' C18' C20' 108.5(3) . . ?
C19' C18' C17' 113.1(3) . . ?
C20' C18' C17' 109.4(3) . . ?
C6' C22' C23' 114.4(3) . . ?
C6' C22' C24' 111.9(3) . . ?
C23' C22' C24' 110.2(3) . . ?

loop_
_geom_bond_atom_site_label_1
_geom_bond_atom_site_label_2
_geom_bond_distance
_geom_bond_site_symmetry_2
_geom_bond_publ_flag
C1 O7 1.448(3) . ?
C1 C6 1.496(4) . ?
C1 C2 1.518(4) . ?
C2 O15 1.435(3) . ?
C2 C3 1.558(3) . ?
C3 O16 1.452(3) . ?
C3 C17 1.500(4) . ?
C3 C4 1.552(3) . ?
C4 O21 1.453(3) . ?
C4 C5 1.481(4) . ?
C5 C6 1.380(4) . ?
C6 C22 1.510(4) . ?
O7 C8 1.424(3) . ?
C8 C9 1.497(4) . ?
C9 C10 1.381(4) . ?
C9 C14 1.404(4) . ?
C10 C11 1.400(5) . ?
C11 C12 1.382(5) . ?
C12 C13 1.342(5) . ?
C13 C14 1.387(4) . ?
C17 C18 1.512(4) . ?
C18 C20 1.542(4) . ?
C18 C19 1.545(4) . ?
C22 C24 1.530(4) . ?
C22 C23 1.531(4) . ?
C1' O7' 1.432(3) . ?
C1' C2' 1.493(4) . ?
C1' C6' 1.520(4) . ?
C2' O15' 1.451(3) . ?
C2' C3' 1.530(4) . ?
C3' O16' 1.460(3) . ?
C3' C17' 1.514(4) . ?
C3' C4' 1.555(4) . ?
C4' O21' 1.462(3) . ?
C4' C5' 1.506(4) . ?
C5' C6' 1.319(4) . ?
C6' C22' 1.506(4) . ?
O7' C8' 1.447(3) . ?
C8' C9' 1.503(4) . ?
C9' C10' 1.370(4) . ?
C9' C14' 1.374(4) . ?
C10' C11' 1.391(5) . ?
C11' C12' 1.392(6) . ?
C12' C13' 1.353(5) . ?
C13' C14' 1.390(5) . ?
C17' C18' 1.542(4) . ?
C18' C19' 1.498(5) . ?
C18' C20' 1.523(4) . ?
C22' C23' 1.523(4) . ?
C22' C24' 1.544(4) . ?
